data_2009403
loop_
_publ_author_name
'Gallagher, John F.'
'Ferguson, George'
'Glidewell, Christopher'
'Zakaria, Choudhury M.'

_publ_section_title
;
 Hydrogen-bonding patterns in ferrocene derivatives: structures of
 1,1'-diphenyl-1,1'-(1,1'-ferrocenediyl)diethanol and
 1,1'-(1,1'-ferrocenediyl)diethanol
;
_journal_issue 1
_journal_name_full 'Acta Crystallographica Section C'
_journal_page_first 18
_journal_page_last 23
_journal_paper_doi 10.1107/S0108270193007012
_journal_volume 50
_journal_year 1994
_chemical_formula_moiety '[Fe(C~13~H~13~O)~2~]'
_chemical_formula_sum 'C26 H26 Fe O2'
_chemical_formula_weight 426.33
_chemical_name_common ferrocene-1,1'-diylbis(phenylethanol)
_chemical_name_systematic
;
1,1'-Diphenyl-1,1'-(1,1'-ferrocenediyl)diethanol
;
_space_group_IT_number 15
_symmetry_cell_setting monoclinic
_symmetry_space_group_name_Hall '-C 2yc'
_symmetry_space_group_name_H-M 'C 1 2/c 1'
_cell_angle_alpha 90
_cell_angle_beta 117.273(4)
_cell_angle_gamma 90
_cell_formula_units_Z 8
_cell_length_a 14.7334(8)
_cell_length_b 21.7592(15)
_cell_length_c 14.7830(9)
_cell_measurement_reflns_used 25
_cell_measurement_temperature 293
_cell_measurement_theta_max 18.0
_cell_measurement_theta_min 15.0
_cell_volume 4212.4(5)
_computing_cell_refinement 'Enraf-Nonius CAD-4 software'
_computing_data_collection 'Enraf-Nonius CAD-4 software'
_computing_data_reduction 'NRCVAX DATRD2 (Gabe, Le Page, Charland, Lee & White, 1989)'
_computing_molecular_graphics 'NRCVAX, ORTEPII (Johnson, 1976); PLUTON (Spek, 1991)'
_computing_publication_material 'NRCVAX TABLES'
_computing_structure_refinement 'NRCVAX LSTSQ'
_computing_structure_solution 'NRCVAX SOLVER'
_diffrn_ambient_temperature 293
_diffrn_measurement_device 'Nonius CAD-4'
_diffrn_measurement_method \w/2\q
_diffrn_radiation_monochromator graphite
_diffrn_radiation_source 'xray tube'
_diffrn_radiation_type 'Molybdenum K\a'
_diffrn_radiation_wavelength 0.71073
_diffrn_reflns_av_R_equivalents 0.011
_diffrn_reflns_limit_h_max 16
_diffrn_reflns_limit_h_min -18
_diffrn_reflns_limit_k_max 27
_diffrn_reflns_limit_k_min 0
_diffrn_reflns_limit_l_max 18
_diffrn_reflns_limit_l_min 0
_diffrn_reflns_number 4759
_diffrn_reflns_theta_max 27.0
_diffrn_reflns_theta_min 2.0
_diffrn_standards_decay_% 0
_diffrn_standards_interval_time 60
_diffrn_standards_number 3
_exptl_absorpt_coefficient_mu 0.73
_exptl_absorpt_correction_T_max 0.847
_exptl_absorpt_correction_T_min 0.772
_exptl_absorpt_correction_type empirical
_exptl_crystal_colour yellow
_exptl_crystal_density_diffrn 1.345
_exptl_crystal_description block
_exptl_crystal_F_000 1792
_exptl_crystal_size_max 0.40
_exptl_crystal_size_mid 0.30
_exptl_crystal_size_min 0.20
_refine_diff_density_max 0.31
_refine_diff_density_min -0.36
_refine_ls_extinction_coef 71E2(11)
_refine_ls_extinction_method 'Larson (1970)'
_refine_ls_goodness_of_fit_obs 1.45
_refine_ls_hydrogen_treatment 'refU; OH from \Dmap, CH riding 0.95 \%A'
_refine_ls_matrix_type full
_refine_ls_number_parameters 292
_refine_ls_number_reflns 3192
_refine_ls_R_factor_all 0.056
_refine_ls_R_factor_obs 0.030
_refine_ls_shift/esd_max 0.001
_refine_ls_structure_factor_coef F
_refine_ls_weighting_details 'w = 1/[\s^2^(F)+0.0005F^2^]'
_refine_ls_weighting_scheme calc
_refine_ls_wR_factor_all 0.045
_refine_ls_wR_factor_obs 0.043
_reflns_number_observed 3192
_reflns_number_total 4591
_reflns_observed_criterion 'I~net~ > 3.0\s(I~net~)'
_cod_data_source_file mu1056.cif
_cod_data_source_block I
_cod_depositor_comments
;
 Changing the _atom_site_occupancy data item value from '.' to '1'
 for all fully occupied atom sites.

 Antanas Vaitkus,
 2017-01-27

The following automatic conversions were performed:
'_symmetry_cell_setting' value 'Monoclinic' changed to 'monoclinic'
according to '/home/saulius/struct/CIF-dictionaries/cif_core.dic'
dictionary named 'cif_core.dic' version 2.4.1 from 2010-06-29.

Automatic conversion script
Id: cif_fix_enum 1527 2010-12-29 10:47:43Z saulius 

The following automatic conversions were performed:

'_atom_site_thermal_displace_type' tag value 'Uij' was replaced with
'Uani' value 30 times.

Automatic conversion script
Id: cif_fix_values 1646 2011-03-28 12:23:43Z adriana 

The following automatic conversions were performed:

'_symmetry_cell_setting' value 'Monoclinic' changed to 'monoclinic'
according to /home/saulius/struct/CIF-dictionaries/cif_core.dic
dictionary named 'cif_core.dic' version 2.4.1 from 2010-06-29.

Automatic conversion script
Id: cif_fix_values 1715 2011-07-08 13:25:40Z adriana 

The following automatic conversions were performed:

'_refine_ls_weighting_scheme' value '1/[\s^2^(F)+0.0005F^2^]' was
changed to 'calc'. New tag '_refine_ls_weighting_details' was
created. The value of the new tag was set to 'w =
1/[\s^2^(F)+0.0005F^2^]'.

Automatic conversion script
Id: cif_fix_values 3143 2015-03-26 13:38:13Z robertas 
;
_cod_original_cell_volume 4212.4(4)
_cod_original_sg_symbol_H-M 'C 2/c'
_cod_original_formula_sum 'C26 H26 O2 Fe '
_cod_database_code 2009403

loop_
_symmetry_equiv_pos_as_xyz
x,y,z
-x,-y,-z
1/2+x,1/2+y,z
1/2-x,1/2-y,-z
-x,y,1/2-z
x,-y,1/2+z
1/2-x,1/2+y,1/2-z
1/2+x,1/2-y,1/2+z

loop_
_atom_site_aniso_label
_atom_site_aniso_U_11
_atom_site_aniso_U_22
_atom_site_aniso_U_33
_atom_site_aniso_U_12
_atom_site_aniso_U_13
_atom_site_aniso_U_23
_atom_site_aniso_type_symbol
Fe1 0.0819(4) 0.0310(2) 0.0609(3) 0.00000 0.1084(6) 0.00000 Fe
O1 0.0693(11) 0.0355(9) 0.0521(9) -0.0127(14) 0.0744(17) 0.0013(14) O
C1A 0.0405(10) 0.0398(10) 0.0381(10) -0.0027(16) 0.0442(17) 0.0018(16) C
C2A 0.0451(13) 0.0826(18) 0.0505(13) 0.010(2) 0.050(2) -0.001(3) C
C11A 0.0578(13) 0.0494(12) 0.0541(13) -0.024(2) 0.075(2) -0.023(2) C
C12A 0.102(2) 0.0726(18) 0.088(2) -0.093(3) 0.145(4) -0.082(3) C
C13A 0.162(3) 0.0397(13) 0.115(3) -0.048(3) 0.228(5) -0.027(3) C
C14A 0.108(2) 0.0409(12) 0.0723(17) 0.020(3) 0.138(3) 0.023(2) C
C15A 0.0575(13) 0.0358(10) 0.0486(12) -0.0053(18) 0.077(2) -0.0021(17) C
C31A 0.0406(10) 0.0384(10) 0.0378(10) -0.0010(16) 0.0432(17) -0.0002(16) C
C32A 0.0714(17) 0.0628(16) 0.0760(17) -0.054(3) 0.104(3) -0.056(3) C
C33A 0.095(2) 0.0770(19) 0.092(2) -0.054(3) 0.138(4) -0.083(3) C
C34A 0.0723(17) 0.0832(19) 0.0808(18) -0.021(3) 0.116(3) -0.047(3) C
C35A 0.0487(13) 0.0778(17) 0.0713(17) -0.025(2) 0.078(3) -0.028(3) C
C36A 0.0414(11) 0.0546(13) 0.0485(12) -0.0133(18) 0.047(2) -0.0173(19) C
Fe2 0.0458(3) 0.0308(2) 0.0486(3) 0.00000 0.0329(4) 0.00000 Fe
O2 0.0859(13) 0.0424(10) 0.0490(11) -0.0290(16) 0.0521(18) -0.0077(15) O
C1B 0.0431(12) 0.0525(13) 0.0450(12) -0.0114(18) 0.0438(19) -0.0043(19) C
C2B 0.0443(14) 0.127(3) 0.0664(18) -0.013(3) 0.044(3) 0.045(4) C
C11B 0.0379(11) 0.0459(12) 0.0502(12) -0.0083(18) 0.0303(19) 0.0015(19) C
C12B 0.0577(15) 0.0591(15) 0.0653(16) -0.048(2) 0.030(3) 0.001(3) C
C13B 0.091(2) 0.0393(13) 0.0672(17) -0.029(3) 0.035(3) -0.023(2) C
C14B 0.0724(17) 0.0565(14) 0.0519(14) 0.021(3) 0.048(3) -0.021(2) C
C15B 0.0401(11) 0.0431(11) 0.0416(11) 0.0017(17) 0.0279(18) -0.0047(18) C
C31B 0.0447(12) 0.0480(12) 0.0436(11) -0.0147(18) 0.0427(19) -0.0053(18) C
C32B 0.0481(13) 0.0619(14) 0.0523(13) -0.008(2) 0.044(2) -0.009(2) C
C33B 0.0524(15) 0.0670(16) 0.0627(16) -0.001(2) 0.023(3) 0.008(3) C
C34B 0.0729(18) 0.0741(19) 0.0480(15) -0.036(3) 0.021(3) 0.011(3) C
C35B 0.096(2) 0.110(3) 0.0465(15) -0.016(4) 0.071(3) -0.024(3) C
C36B 0.0727(18) 0.088(2) 0.0576(16) 0.028(3) 0.067(3) -0.011(3) C

loop_
_atom_site_label
_atom_site_fract_x
_atom_site_fract_y
_atom_site_fract_z
_atom_site_U_iso_or_equiv
_atom_site_thermal_displace_type
_atom_site_calc_flag
_atom_site_refinement_flags
_atom_site_occupancy
_atom_site_type_symbol
Fe1 0.5 0.476463(19) 0.25 0.0496(3) Uani d S 1 Fe
O1 0.51257(12) 0.32645(7) 0.15906(12) 0.0486(10) Uani d . 1 O
C1A 0.50166(14) 0.37593(9) 0.09040(14) 0.0379(11) Uani d . 1 C
C2A 0.38904(17) 0.38411(13) 0.01495(18) 0.0583(17) Uani d . 1 C
C11A 0.62655(18) 0.43440(10) 0.25428(18) 0.0492(14) Uani d . 1 C
C12A 0.64699(25) 0.49712(14) 0.28418(24) 0.076(2) Uani d . 1 C
C13A 0.5802(3) 0.53373(12) 0.2040(3) 0.086(3) Uani d . 1 C
C14A 0.51649(23) 0.49494(11) 0.12377(21) 0.0627(19) Uani d . 1 C
C15A 0.54484(16) 0.43275(9) 0.15450(16) 0.0419(13) Uani d . 1 C
C31A 0.56258(15) 0.35872(8) 0.03352(15) 0.0375(11) Uani d . 1 C
C32A 0.52971(20) 0.31069(12) -0.03578(21) 0.0630(18) Uani d . 1 C
C33A 0.58224(24) 0.29440(14) -0.08968(24) 0.078(2) Uani d . 1 C
C34A 0.66764(21) 0.32563(13) -0.07614(21) 0.0699(19) Uani d . 1 C
C35A 0.70172(18) 0.37328(13) -0.00768(20) 0.0614(17) Uani d . 1 C
C36A 0.64977(16) 0.38941(10) 0.04677(16) 0.0470(13) Uani d . 1 C
Fe2 0.5 0.049504(18) 0.25 0.0438(3) Uani d S 1 Fe
O2 0.47631(14) 0.20043(8) 0.14701(14) 0.0610(13) Uani d . 1 O
C1B 0.48485(16) 0.15250(10) 0.08573(16) 0.0462(13) Uani d . 1 C
C2B 0.59569(20) 0.14704(17) 0.10590(23) 0.080(2) Uani d . 1 C
C11B 0.36959(16) 0.09146(10) 0.14426(17) 0.0466(12) Uani d . 1 C
C12B 0.35022(21) 0.02885(12) 0.15715(21) 0.0658(16) Uani d . 1 C
C13B 0.41480(23) -0.00729(11) 0.13331(21) 0.073(2) Uani d . 1 C
C14B 0.47489(21) 0.03193(12) 0.10518(19) 0.0621(16) Uani d . 1 C
C15B 0.44733(15) 0.09396(9) 0.11310(16) 0.0435(12) Uani d . 1 C
C31B 0.41335(16) 0.16810(10) -0.02574(16) 0.0450(12) Uani d . 1 C
C32B 0.32472(17) 0.20113(11) -0.05109(18) 0.0545(15) Uani d . 1 C
C33B 0.26095(20) 0.21801(13) -0.15006(21) 0.0665(17) Uani d . 1 C
C34B 0.28343(23) 0.20139(13) -0.22701(20) 0.0717(18) Uani d . 1 C
C35B 0.3690(3) 0.16772(16) -0.20437(21) 0.083(2) Uani d . 1 C
C36B 0.43426(22) 0.15096(14) -0.10452(20) 0.0713(19) Uani d . 1 C
H1 0.507 0.335 0.198 0.020(10) Uiso d P 0.5 H
H2 0.498 0.299 0.144 0.010(10) Uiso d P 0.5 H
H3 0.479 0.230 0.130 0.040(10) Uiso d P 0.5 H
H4 0.495 0.192 0.194 0.030(10) Uiso d P 0.5 H
H11A 0.662 0.400 0.294 0.060(10) Uiso calc R 1 H
H12A 0.698 0.512 0.348 0.080(10) Uiso calc R 1 H
H13A 0.578 0.577 0.204 0.090(10) Uiso calc R 1 H
H14A 0.464 0.508 0.060 0.080(10) Uiso calc R 1 H
H2AC 0.382 0.417 -0.030 0.070(10) Uiso calc R 1 H
H2AA 0.364 0.347 -0.023 0.090(10) Uiso calc R 1 H
H2AB 0.351 0.393 0.051 0.070(10) Uiso calc R 1 H
H32A 0.470 0.289 -0.047 0.060(10) Uiso calc R 1 H
H33A 0.558 0.261 -0.136 0.100(10) Uiso calc R 1 H
H34A 0.703 0.315 -0.114 0.080(10) Uiso calc R 1 H
H35A 0.761 0.395 0.002 0.060(10) Uiso calc R 1 H
H36A 0.675 0.422 0.094 0.060(10) Uiso calc R 1 H
H11B 0.336 0.126 0.155 0.050(10) Uiso calc R 1 H
H12B 0.302 0.014 0.178 0.080(10) Uiso calc R 1 H
H13B 0.418 -0.051 0.136 0.090(10) Uiso calc R 1 H
H14B 0.524 0.019 0.085 0.070(10) Uiso calc R 1 H
H2BC 0.602 0.115 0.065 0.100(10) Uiso calc R 1 H
H2BA 0.617 0.185 0.089 0.090(10) Uiso calc R 1 H
H2BB 0.638 0.138 0.176 0.070(10) Uiso calc R 1 H
H32B 0.307 0.212 0.001 0.070(10) Uiso calc R 1 H
H33B 0.201 0.241 -0.165 0.090(10) Uiso calc R 1 H
H34B 0.240 0.213 -0.295 0.090(10) Uiso calc R 1 H
H35B 0.384 0.155 -0.258 0.100(10) Uiso calc R 1 H
H36B 0.494 0.128 -0.090 0.080(10) Uiso calc R 1 H

loop_
_atom_type_symbol
_atom_type_scat_dispersion_real
_atom_type_scat_dispersion_imag
_atom_type_scat_source
C 0.002 0.002 'International Tables Vol. IV Table 2.2B'
H 0.000 0.000 'International Tables Vol. IV Table 2.2B'
O 0.008 0.006 'International Tables Vol. IV Table 2.2B'
Fe 0.301 0.845 'International Tables Vol. IV Table 2.2B'

loop_
_geom_angle_atom_site_label_1
_geom_angle_atom_site_label_2
_geom_angle_atom_site_label_3
_geom_angle_site_symmetry_3
_geom_angle
_geom_angle_publ_flag
C11A Fe1 C11A 5_655 127.02(8) no
C11A Fe1 C12A . 40.76(10) no
C11A Fe1 C12A 5_655 162.63(12) no
C11A Fe1 C13A . 67.98(11) no
C11A Fe1 C13A 5_655 157.04(13) no
C11A Fe1 C14A . 68.08(10) no
C11A Fe1 C14A 5_655 123.37(11) no
C11A Fe1 C15A . 40.36(9) no
C11A Fe1 C15A 5_655 110.33(8) no
C12A Fe1 C12A 5_655 154.49(13) no
C12A Fe1 C13A . 39.98(16) no
C12A Fe1 C13A 5_655 119.74(13) no
C12A Fe1 C14A . 67.82(12) no
C12A Fe1 C14A 5_655 106.86(11) no
C12A Fe1 C15A . 68.34(9) no
C12A Fe1 C15A 5_655 125.05(11) no
C13A Fe1 C13A 5_655 104.55(11) no
C13A Fe1 C14A . 40.51(12) no
C13A Fe1 C14A 5_655 121.19(11) no
C13A Fe1 C15A . 68.54(9) no
C13A Fe1 C15A 5_655 159.17(12) no
C14A Fe1 C14A 5_655 157.15(10) no
C14A Fe1 C15A . 41.00(9) no
C14A Fe1 C15A 5_655 159.85(10) no
C15A Fe1 C15A 5_655 124.61(8) no
C1A O1 H1 . 112.7 no
C1A O1 H2 . 123.1 no
H1 O1 H2 . 115.7 no
O1 C1A C2A . 109.60(17) no
O1 C1A C15A . 106.95(16) no
O1 C1A C31A . 107.50(15) no
C2A C1A C15A . 111.55(18) no
C2A C1A C31A . 109.97(16) no
C15A C1A C31A . 111.14(15) no
Fe1 C11A C12A . 69.02(15) no
Fe1 C11A C15A . 69.62(12) no
C12A C11A C15A . 107.8(2) no
Fe1 C12A C11A . 70.23(14) no
Fe1 C12A C13A . 70.03(18) no
C11A C12A C13A . 108.5(3) no
Fe1 C13A C12A . 69.99(15) no
Fe1 C13A C14A . 69.48(14) no
C12A C13A C14A . 108.2(2) no
Fe1 C14A C13A . 70.01(14) no
Fe1 C14A C15A . 70.15(12) no
C13A C14A C15A . 108.4(3) no
Fe1 C15A C1A . 129.59(13) no
Fe1 C15A C11A . 70.02(12) no
Fe1 C15A C14A . 68.85(12) no
C1A C15A C11A . 126.03(18) no
C1A C15A C14A . 126.8(2) no
C11A C15A C14A . 107.0(2) no
C1A C31A C32A . 119.74(17) no
C1A C31A C36A . 123.05(17) no
C32A C31A C36A . 117.21(18) no
C31A C32A C33A . 121.3(2) no
C32A C33A C34A . 120.6(2) no
C33A C34A C35A . 119.1(2) no
C34A C35A C36A . 120.4(2) no
C31A C36A C35A . 121.4(2) no
C11B Fe2 C11B 5_655 127.20(8) no
C11B Fe2 C12B . 40.63(9) no
C11B Fe2 C12B 5_655 162.64(11) no
C11B Fe2 C13B . 67.91(10) no
C11B Fe2 C13B 5_655 156.80(11) no
C11B Fe2 C14B . 68.10(10) no
C11B Fe2 C14B 5_655 122.69(10) no
C11B Fe2 C15B . 40.45(8) no
C11B Fe2 C15B 5_655 109.93(9) no
C12B Fe2 C12B 5_655 154.60(11) no
C12B Fe2 C13B . 40.20(13) no
C12B Fe2 C13B 5_655 119.68(12) no
C12B Fe2 C14B . 68.43(12) no
C12B Fe2 C14B 5_655 106.56(11) no
C12B Fe2 C15B . 68.70(9) no
C12B Fe2 C15B 5_655 124.82(11) no
C13B Fe2 C13B 5_655 104.71(11) no
C13B Fe2 C14B . 41.03(12) no
C13B Fe2 C14B 5_655 121.66(11) no
C13B Fe2 C15B . 68.89(10) no
C13B Fe2 C15B 5_655 159.56(11) no
C14B Fe2 C14B 5_655 158.33(11) no
C14B Fe2 C15B . 41.00(9) no
C14B Fe2 C15B 5_655 158.80(10) no
C15B Fe2 C15B 5_655 123.63(8) no
C1B O2 H3 . 113.6 no
C1B O2 H4 . 110.3 no
H3 O2 H4 . 126.8 no
O2 C1B C2B . 109.4(2) no
O2 C1B C15B . 107.24(17) no
O2 C1B C31B . 107.71(18) no
C2B C1B C15B . 111.8(2) no
C2B C1B C31B . 111.99(18) no
C15B C1B C31B . 108.55(17) no
Fe2 C11B C12B . 69.35(14) no
Fe2 C11B C15B . 69.57(12) no
C12B C11B C15B . 108.8(2) no
Fe2 C12B C11B . 70.02(13) no
Fe2 C12B C13B . 69.09(15) no
C11B C12B C13B . 107.7(2) no
Fe2 C13B C12B . 70.71(15) no
Fe2 C13B C14B . 69.92(14) no
C12B C13B C14B . 108.8(2) no
Fe2 C14B C13B . 69.05(15) no
Fe2 C14B C15B . 70.00(13) no
C13B C14B C15B . 107.7(2) no
Fe2 C15B C1B . 129.90(14) no
Fe2 C15B C11B . 69.98(12) no
Fe2 C15B C14B . 69.01(13) no
C1B C15B C11B . 124.52(18) no
C1B C15B C14B . 128.3(2) no
C11B C15B C14B . 107.0(2) no
C1B C31B C32B . 120.31(19) no
C1B C31B C36B . 122.4(2) no
C32B C31B C36B . 117.3(2) no
C31B C32B C33B . 121.7(2) no
C32B C33B C34B . 120.3(3) no
C33B C34B C35B . 119.1(2) no
C34B C35B C36B . 121.0(3) no
C31B C36B C35B . 120.6(3) no

loop_
_geom_bond_atom_site_label_1
_geom_bond_atom_site_label_2
_geom_bond_site_symmetry_1
_geom_bond_site_symmetry_2
_geom_bond_distance
_geom_bond_publ_flag
Fe1 C11A . . 2.052(2) yes
Fe1 C12A . . 2.036(3) yes
Fe1 C13A . . 2.036(3) yes
Fe1 C14A . . 2.029(2) yes
Fe1 C15A . . 2.0467(18) yes
O1 C1A . . 1.437(2) yes
C1A C2A . . 1.527(3) yes
C1A C15A . . 1.510(3) yes
C1A C31A . . 1.531(3) yes
C11A C12A . . 1.423(3) yes
C11A C15A . . 1.414(3) yes
C12A C13A . . 1.392(6) yes
C13A C14A . . 1.407(4) yes
C14A C15A . . 1.428(3) yes
C31A C32A . . 1.386(3) yes
C31A C36A . . 1.380(3) yes
C32A C33A . . 1.387(3) yes
C33A C34A . . 1.362(4) yes
C34A C35A . . 1.373(4) yes
C35A C36A . . 1.386(3) yes
Fe2 C11B . . 2.053(2) yes
Fe2 C12B . . 2.044(3) yes
Fe2 C13B . . 2.023(2) yes
Fe2 C14B . . 2.035(3) yes
Fe2 C15B . . 2.048(2) yes
O2 C1B . . 1.424(3) yes
C1B C2B . . 1.524(3) yes
C1B C15B . . 1.516(3) yes
C1B C31B . . 1.533(3) yes
C11B C12B . . 1.423(3) yes
C11B C15B . . 1.418(3) yes
C12B C13B . . 1.398(5) yes
C13B C14B . . 1.422(4) yes
C14B C15B . . 1.430(3) yes
C31B C32B . . 1.383(3) yes
C31B C36B . . 1.385(3) yes
C32B C33B . . 1.378(4) yes
C33B C34B . . 1.371(4) yes
C34B C35B . . 1.360(5) yes
C35B C36B . . 1.391(4) yes
O1 H1 . . 0.651 yes
O1 H2 . . 0.644 yes
O2 H3 . . 0.693 yes
O2 H4 . . 0.647 yes

loop_
_geom_contact_atom_site_label_1
_geom_contact_atom_site_label_2
_geom_contact_distance
_geom_contact_site_symmetry_2
_geom_contact_publ_flag
O1 O1 2.877(3) 5_655 no
O1 H1 2.264 5_655 no
O1 H3 2.161 . no
O1 O2 2.784(2) . no
O2 O2 2.795(4) 5_655 no
O2 H2 2.166 . no
O2 H4 2.198 5_655 no

loop_
_geom_torsion_atom_site_label_1
_geom_torsion_atom_site_label_2
_geom_torsion_atom_site_label_3
_geom_torsion_atom_site_label_4
_geom_torsion
_geom_torsion_publ_flag
C12A Fe1 C11A C15A -119.5(2) no
C13A Fe1 C11A C12A 37.20(10) no
C13A Fe1 C11A C15A -82.30(10) no
C14A Fe1 C11A C12A 81.0(2) no
C14A Fe1 C11A C15A -38.50(10) no
C15A Fe1 C11A C12A 119.5(2) no
C11A Fe1 C12A C13A 119.3(2) no
C13A Fe1 C12A C11A -119.3(2) no
C14A Fe1 C12A C11A -81.7(2) no
C14A Fe1 C12A C13A 37.6(2) no
C15A Fe1 C12A C11A -37.30(10) no
C15A Fe1 C12A C13A 82.0(2) no
C11A Fe1 C13A C12A -37.90(10) no
C11A Fe1 C13A C14A 81.6(2) no
C12A Fe1 C13A C14A 119.4(2) no
C14A Fe1 C13A C12A -119.4(2) no
C15A Fe1 C13A C12A -81.5(2) no
C15A Fe1 C13A C14A 38.00(10) no
C11A Fe1 C14A C13A -81.3(2) no
C11A Fe1 C14A C15A 37.90(10) no
C12A Fe1 C14A C13A -37.2(2) no
C12A Fe1 C14A C15A 82.0(2) no
C13A Fe1 C14A C15A 119.2(2) no
C15A Fe1 C14A C13A -119.2(2) no
C11A Fe1 C15A C1A 120.80(10) no
C11A Fe1 C15A C14A -118.4(2) no
C12A Fe1 C15A C1A 158.5(2) no
C12A Fe1 C15A C11A 37.70(10) no
C12A Fe1 C15A C14A -80.70(10) no
C13A Fe1 C15A C1A -158.4(2) no
C13A Fe1 C15A C11A 80.80(10) no
C13A Fe1 C15A C14A -37.50(10) no
C14A Fe1 C15A C1A -120.90(10) no
C14A Fe1 C15A C11A 118.40(10) no
O1 C1A C15A Fe1 -61.00(10) no
O1 C1A C15A C11A 32.10(10) no
O1 C1A C15A C14A -152.9(2) no
C2A C1A C15A Fe1 58.90(10) no
C2A C1A C15A C11A 151.9(2) no
C2A C1A C15A C14A -33.10(10) no
C31A C1A C15A Fe1 -178.0(2) no
C31A C1A C15A C11A -85.0(2) no
C31A C1A C15A C14A 90.1(2) no
O1 C1A C31A C32A 68.5(2) no
O1 C1A C31A C36A -112.3(2) no
C2A C1A C31A C32A -50.80(10) no
C2A C1A C31A C36A 128.5(2) no
C15A C1A C31A C32A -174.8(2) no
C15A C1A C31A C36A 4.50(10) no
Fe1 C11A C12A C13A -59.8(2) no
C15A C11A C12A Fe1 59.00(10) no
C15A C11A C12A C13A -0.80(10) no
Fe1 C11A C15A C1A -125.0(2) no
Fe1 C11A C15A C14A 59.10(10) no
C12A C11A C15A Fe1 -58.60(10) no
C12A C11A C15A C1A 176.4(2) no
C12A C11A C15A C14A 0.50(10) no
Fe1 C12A C13A C14A -59.2(2) no
C11A C12A C13A Fe1 59.9(2) no
C11A C12A C13A C14A 0.70(10) no
Fe1 C13A C14A C15A -59.9(2) no
C12A C13A C14A Fe1 59.5(2) no
C12A C13A C14A C15A -0.40(10) no
Fe1 C14A C15A C1A 124.3(2) no
Fe1 C14A C15A C11A -59.90(10) no
C13A C14A C15A Fe1 59.8(2) no
C13A C14A C15A C1A -175.9(3) no
C13A C14A C15A C11A -0.10(10) no
C1A C31A C32A C33A 179.1(3) no
C36A C31A C32A C33A -0.20(10) no
C1A C31A C36A C35A -178.7(2) no
C32A C31A C36A C35A 0.60(10) no
C31A C32A C33A C34A -0.40(10) no
C32A C33A C34A C35A 0.50(10) no
C33A C34A C35A C36A -0.10(10) no
C34A C35A C36A C31A -0.50(10) no
C12B Fe2 C11B C15B -120.50(10) no
C13B Fe2 C11B C12B 37.50(10) no
C13B Fe2 C11B C15B -82.90(10) no
C14B Fe2 C11B C12B 82.00(10) no
C14B Fe2 C11B C15B -38.50(10) no
C15B Fe2 C11B C12B 120.5(2) no
C11B Fe2 C12B C13B 119.0(2) no
C13B Fe2 C12B C11B -119.0(2) no
C14B Fe2 C12B C11B -81.10(10) no
C14B Fe2 C12B C13B 37.90(10) no
C15B Fe2 C12B C11B -36.90(10) no
C15B Fe2 C12B C13B 82.1(2) no
C11B Fe2 C13B C12B -37.90(10) no
C11B Fe2 C13B C14B 81.6(2) no
C12B Fe2 C13B C14B 119.5(2) no
C14B Fe2 C13B C12B -119.5(2) no
C15B Fe2 C13B C12B -81.6(2) no
C15B Fe2 C13B C14B 37.90(10) no
C11B Fe2 C14B C13B -81.1(2) no
C11B Fe2 C14B C15B 38.00(10) no
C12B Fe2 C14B C13B -37.20(10) no
C12B Fe2 C14B C15B 81.90(10) no
C13B Fe2 C14B C15B 119.1(2) no
C15B Fe2 C14B C13B -119.1(2) no
C11B Fe2 C15B C1B 118.80(10) no
C11B Fe2 C15B C14B -118.20(10) no
C12B Fe2 C15B C1B 155.80(10) no
C12B Fe2 C15B C11B 37.00(10) no
C12B Fe2 C15B C14B -81.20(10) no
C13B Fe2 C15B C1B -160.9(2) no
C13B Fe2 C15B C11B 80.30(10) no
C13B Fe2 C15B C14B -37.90(10) no
C14B Fe2 C15B C1B -123.00(10) no
C14B Fe2 C15B C11B 118.20(10) no
O2 C1B C15B Fe2 -59.80(10) no
O2 C1B C15B C11B 32.10(10) no
O2 C1B C15B C14B -153.5(2) no
C2B C1B C15B Fe2 60.10(10) no
C2B C1B C15B C11B 152.0(2) no
C2B C1B C15B C14B -33.60(10) no
C31B C1B C15B Fe2 -175.9(2) no
C31B C1B C15B C11B -84.0(2) no
C31B C1B C15B C14B 90.4(2) no
O2 C1B C31B C32B -30.40(10) no
O2 C1B C31B C36B 148.7(2) no
C2B C1B C31B C32B -150.7(2) no
C2B C1B C31B C36B 28.4(2) no
C15B C1B C31B C32B 85.4(2) no
C15B C1B C31B C36B -95.5(2) no
Fe2 C11B C12B C13B -59.00(10) no
C15B C11B C12B Fe2 58.50(10) no
C15B C11B C12B C13B -0.50(10) no
Fe2 C11B C15B C1B -125.3(2) no
Fe2 C11B C15B C14B 59.30(10) no
C12B C11B C15B Fe2 -58.40(10) no
C12B C11B C15B C1B 176.3(2) no
C12B C11B C15B C14B 0.90(10) no
Fe2 C12B C13B C14B -59.8(2) no
C11B C12B C13B Fe2 59.60(10) no
C11B C12B C13B C14B -0.10(10) no
Fe2 C13B C14B C15B -59.50(10) no
C12B C13B C14B Fe2 60.2(2) no
C12B C13B C14B C15B 0.70(10) no
Fe2 C14B C15B C1B 124.9(2) no
Fe2 C14B C15B C11B -59.90(10) no
C13B C14B C15B Fe2 59.00(10) no
C13B C14B C15B C1B -176.1(3) no
C13B C14B C15B C11B -1.00(10) no
C1B C31B C32B C33B 177.4(2) no
C36B C31B C32B C33B -1.80(10) no
C1B C31B C36B C35B -178.0(3) no
C32B C31B C36B C35B 1.20(10) no
C31B C32B C33B C34B 1.00(10) no
C32B C33B C34B C35B 0.5(2) no
C33B C34B C35B C36B -1.10(10) no
C34B C35B C36B C31B 0.20(10) no
